data_4332503
loop_
_publ_author_name
'Wen, He-Rui'
'Wang, Cai-Feng'
'Li, Yi-Zhi'
'Zuo, Jing-Lin'
'Song, You'
'You, Xiao-Zeng'

_publ_section_title
;
 Chiral Molecule-Based Ferrimagnets with Helical Structures
;
_journal_issue 18
_journal_name_full 'Inorganic Chemistry'
_journal_page_first 7032
_journal_page_last 7034
_journal_paper_doi 10.1021/ic060462z
_journal_volume 45
_journal_year 2006
_chemical_absolute_configuration unk
_chemical_formula_sum 'C66 H68 Fe Mn3 N12 O10'
_chemical_formula_weight 1409.99
_chemical_name_systematic
; 
 ? 
;
_space_group_IT_number 19
_symmetry_cell_setting orthorhombic
_symmetry_space_group_name_Hall 'P 2ac 2ab'
_symmetry_space_group_name_H-M 'P 21 21 21'
_atom_sites_solution_hydrogens geom
_atom_sites_solution_primary direct
_atom_sites_solution_secondary difmap
_audit_creation_method SHELXL-97
_cell_angle_alpha 90.00
_cell_angle_beta 90.00
_cell_angle_gamma 90.00
_cell_formula_units_Z 4
_cell_length_a 15.279(4)
_cell_length_b 20.027(5)
_cell_length_c 24.285(6)
_cell_measurement_reflns_used 2231
_cell_measurement_temperature 293(2)
_cell_measurement_theta_max 25.8
_cell_measurement_theta_min 2.1
_cell_volume 7431(3)
_computing_cell_refinement SMART
_computing_data_collection 'SMART (Bruker, 2000)'
_computing_data_reduction 'SAINT (Bruker, 2000)'
_computing_molecular_graphics SHELXTL
_computing_publication_material SHELXTL
_computing_structure_refinement SHELXTL
_computing_structure_solution 'SHELXTL (Bruker, 2000)'
_diffrn_ambient_temperature 293(2)
_diffrn_measured_fraction_theta_full 0.999
_diffrn_measured_fraction_theta_max 0.999
_diffrn_radiation_monochromator graphite
_diffrn_radiation_source 'fine-focus sealed tube'
_diffrn_radiation_type MoK\a
_diffrn_radiation_wavelength 0.71073
_diffrn_reflns_av_R_equivalents 0.0593
_diffrn_reflns_av_sigmaI/netI 0.0872
_diffrn_reflns_limit_h_max 14
_diffrn_reflns_limit_h_min -18
_diffrn_reflns_limit_k_max 24
_diffrn_reflns_limit_k_min -24
_diffrn_reflns_limit_l_max 29
_diffrn_reflns_limit_l_min -28
_diffrn_reflns_number 39597
_diffrn_reflns_theta_full 25.99
_diffrn_reflns_theta_max 25.99
_diffrn_reflns_theta_min 1.87
_exptl_absorpt_coefficient_mu 0.749
_exptl_absorpt_correction_T_max 0.84
_exptl_absorpt_correction_T_min 0.79
_exptl_absorpt_correction_type multi-scan
_exptl_absorpt_process_details 'SADABS, Bruker(2000)'
_exptl_crystal_colour black
_exptl_crystal_density_diffrn 1.260
_exptl_crystal_density_method 'not measured'
_exptl_crystal_description needle
_exptl_crystal_F_000 2916
_exptl_crystal_size_max 0.30
_exptl_crystal_size_mid 0.27
_exptl_crystal_size_min 0.21
_refine_diff_density_max 0.425
_refine_diff_density_min -0.476
_refine_diff_density_rms 0.061
_refine_ls_abs_structure_details 'Flack H D (1983), Acta Cryst. A39, 876-881'
_refine_ls_abs_structure_Flack 0.014(16)
_refine_ls_extinction_method none
_refine_ls_goodness_of_fit_ref 1.004
_refine_ls_hydrogen_treatment constr
_refine_ls_matrix_type fullcycle
_refine_ls_number_parameters 874
_refine_ls_number_reflns 14499
_refine_ls_number_restraints 0
_refine_ls_restrained_S_all 1.004
_refine_ls_R_factor_all 0.0842
_refine_ls_R_factor_gt 0.0625
_refine_ls_shift/su_max 0.000
_refine_ls_shift/su_mean 0.000
_refine_ls_structure_factor_coef Fsqd
_refine_ls_weighting_details 'calc w=1/[\s^2^(Fo^2^)+(0.06P)^2^+1.56P] where P=(Fo^2^+2Fc^2^)/3'
_refine_ls_weighting_scheme calc
_refine_ls_wR_factor_gt 0.1247
_refine_ls_wR_factor_ref 0.1303
_reflns_number_gt 11017
_reflns_number_total 14499
_reflns_threshold_expression >2sigma(I)
_cod_data_source_file ic060462zsup1.cif
_cod_data_source_block sad
_cod_depositor_comments
;
The following automatic conversions were performed:

'_symmetry_cell_setting' value 'Orthorhombic' changed to
'orthorhombic' according to
/home/saulius/struct/CIF-dictionaries/cif_core.dic dictionary named
'cif_core.dic' version 2.4.2 from 2011-04-26.

Automatic conversion script
Id: cif_fix_values 1891 2012-01-12 08:04:46Z andrius 
;
_cod_original_sg_symbol_H-M 'P2(1)2(1)2(1) '
_cod_database_code 4332503

loop_
_symmetry_equiv_pos_as_xyz
'x, y, z'
'-x+1/2, -y, z+1/2'
'-x, y+1/2, -z+1/2'
'x+1/2, -y+1/2, -z'

loop_
_atom_site_label
_atom_site_type_symbol
_atom_site_fract_x
_atom_site_fract_y
_atom_site_fract_z
_atom_site_U_iso_or_equiv
_atom_site_adp_type
_atom_site_occupancy
_atom_site_symmetry_multiplicity
_atom_site_calc_flag
_atom_site_refinement_flags
Fe1 Fe 0.54592(4) 0.70203(3) 0.24230(2) 0.03633(14) Uani 1 1 d .
Mn1 Mn 0.50806(4) 0.95820(3) 0.19594(3) 0.03800(16) Uani 1 1 d .
Mn2 Mn 0.71294(5) 0.69205(4) 0.06365(3) 0.04242(16) Uani 1 1 d .
Mn3 Mn 0.82182(5) 0.70199(4) 0.36385(3) 0.05113(19) Uani 1 1 d .
C1 C 0.5528(3) 0.7911(2) 0.21194(15) 0.0399(10) Uani 1 1 d .
C2 C 0.5886(3) 0.6719(2) 0.17205(17) 0.0364(9) Uani 1 1 d .
C3 C 0.6623(3) 0.7101(2) 0.27179(16) 0.0407(10) Uani 1 1 d .
C4 C 0.5466(3) 0.6136(2) 0.27391(17) 0.0403(10) Uani 1 1 d .
C5 C 0.4999(3) 0.7381(2) 0.31014(17) 0.0467(11) Uani 1 1 d .
C6 C 0.4276(3) 0.6819(2) 0.2183(2) 0.0474(11) Uani 1 1 d .
C7 C 0.5521(3) 0.9890(2) 0.30814(19) 0.0466(11) Uani 1 1 d .
H7 H 0.5137 1.0281 0.3094 0.056 Uiso 1 1 d R
C8 C 0.6125(4) 0.9945(3) 0.3563(2) 0.0662(15) Uani 1 1 d .
H8A H 0.6455 1.0358 0.3539 0.079 Uiso 1 1 calc R
H8B H 0.6536 0.9576 0.3561 0.079 Uiso 1 1 calc R
C9 C 0.5585(4) 0.9935(3) 0.4107(2) 0.0594(14) Uani 1 1 d .
H9A H 0.5983 0.9935 0.4418 0.071 Uiso 1 1 calc R
H9B H 0.5234 1.0338 0.4128 0.071 Uiso 1 1 calc R
C10 C 0.5008(4) 0.9353(3) 0.4147(2) 0.0575(13) Uani 1 1 d .
H10A H 0.4652 0.9387 0.4476 0.069 Uiso 1 1 calc R
H10B H 0.5358 0.8950 0.4174 0.069 Uiso 1 1 calc R
C11 C 0.4404(4) 0.9310(3) 0.3631(2) 0.0612(14) Uani 1 1 d .
H11A H 0.4038 0.8915 0.3658 0.073 Uiso 1 1 calc R
H11B H 0.4024 0.9698 0.3620 0.073 Uiso 1 1 calc R
C12 C 0.4930(3) 0.9279(2) 0.3117(2) 0.0509(12) Uani 1 1 d .
H12 H 0.5311 0.8886 0.3143 0.061 Uiso 1 1 d R
C13 C 0.3747(3) 0.8867(2) 0.25682(19) 0.0462(11) Uani 1 1 d .
H13 H 0.3531 0.8691 0.2895 0.055 Uiso 1 1 calc R
C14 C 0.3276(3) 0.8713(3) 0.2081(2) 0.0547(13) Uani 1 1 d .
C15 C 0.2539(4) 0.8296(3) 0.2134(2) 0.0626(15) Uani 1 1 d .
H15 H 0.2384 0.8131 0.2478 0.075 Uiso 1 1 calc R
C16 C 0.2035(4) 0.8129(3) 0.1670(3) 0.0739(17) Uani 1 1 d .
H16 H 0.1539 0.7864 0.1709 0.089 Uiso 1 1 calc R
C17 C 0.2278(3) 0.8359(3) 0.1158(2) 0.0619(15) Uani 1 1 d .
H17 H 0.1954 0.8241 0.0849 0.074 Uiso 1 1 calc R
C18 C 0.3004(3) 0.8765(2) 0.1104(2) 0.0518(12) Uani 1 1 d .
H18 H 0.3155 0.8921 0.0756 0.062 Uiso 1 1 calc R
C19 C 0.3512(3) 0.8948(2) 0.1551(2) 0.0448(11) Uani 1 1 d .
C20 C 0.6675(3) 1.0109(3) 0.2450(2) 0.0491(12) Uani 1 1 d .
H20 H 0.6992 1.0242 0.2757 0.059 Uiso 1 1 calc R
C21 C 0.7108(3) 1.0180(2) 0.1912(2) 0.0537(12) Uani 1 1 d .
C22 C 0.7959(4) 1.0410(3) 0.1895(2) 0.0649(14) Uani 1 1 d .
H22 H 0.8230 1.0529 0.2224 0.078 Uiso 1 1 calc R
C23 C 0.8412(4) 1.0469(3) 0.1427(2) 0.0612(15) Uani 1 1 d .
H23 H 0.9001 1.0586 0.1425 0.073 Uiso 1 1 calc R
C24 C 0.7950(4) 1.0346(3) 0.0935(2) 0.0661(15) Uani 1 1 d .
H24 H 0.8240 1.0400 0.0601 0.079 Uiso 1 1 calc R
C25 C 0.7133(4) 1.0160(3) 0.0929(2) 0.0613(14) Uani 1 1 d .
H25 H 0.6861 1.0088 0.0592 0.074 Uiso 1 1 calc R
C26 C 0.6646(4) 1.0064(2) 0.14190(19) 0.0499(12) Uani 1 1 d .
C27 C 0.8389(3) 0.7423(2) 0.14129(18) 0.0468(11) Uani 1 1 d .
H27 H 0.8739 0.7625 0.1118 0.056 Uiso 1 1 d R
C28 C 0.8989(3) 0.7365(3) 0.1921(2) 0.0516(12) Uani 1 1 d .
H28A H 0.8682 0.7145 0.2220 0.062 Uiso 1 1 calc R
H28B H 0.9506 0.7105 0.1832 0.062 Uiso 1 1 calc R
C29 C 0.9241(3) 0.8058(2) 0.2085(2) 0.0483(11) Uani 1 1 d .
H29A H 0.9616 0.8244 0.1802 0.058 Uiso 1 1 calc R
H29B H 0.9580 0.8035 0.2422 0.058 Uiso 1 1 calc R
C30 C 0.8465(4) 0.8535(3) 0.2176(2) 0.0570(14) Uani 1 1 d .
H30A H 0.8124 0.8384 0.2489 0.068 Uiso 1 1 calc R
H30B H 0.8683 0.8979 0.2258 0.068 Uiso 1 1 calc R
C31 C 0.7878(4) 0.8563(3) 0.1664(2) 0.0581(14) Uani 1 1 d .
H31A H 0.7357 0.8822 0.1742 0.070 Uiso 1 1 calc R
H31B H 0.8189 0.8777 0.1363 0.070 Uiso 1 1 calc R
C32 C 0.7627(3) 0.7862(2) 0.15018(18) 0.0438(11) Uani 1 1 d .
H32 H 0.7282 0.7671 0.1804 0.053 Uiso 1 1 d R
C33 C 0.6575(3) 0.8297(2) 0.08441(18) 0.0434(10) Uani 1 1 d .
H33 H 0.6552 0.8674 0.1067 0.052 Uiso 1 1 calc R
C34 C 0.6036(3) 0.8291(2) 0.03590(17) 0.0398(10) Uani 1 1 d .
C35 C 0.5568(4) 0.8879(3) 0.0233(2) 0.0584(13) Uani 1 1 d .
H35 H 0.5578 0.9229 0.0485 0.070 Uiso 1 1 calc R
C36 C 0.5107(3) 0.8954(3) -0.0238(2) 0.0580(13) Uani 1 1 d .
H36 H 0.4787 0.9342 -0.0299 0.070 Uiso 1 1 calc R
C37 C 0.5112(4) 0.8468(3) -0.0615(2) 0.0663(15) Uani 1 1 d .
H37 H 0.4825 0.8531 -0.0948 0.080 Uiso 1 1 calc R
C38 C 0.5560(3) 0.7844(3) -0.0509(2) 0.0617(14) Uani 1 1 d .
H38 H 0.5549 0.7505 -0.0770 0.074 Uiso 1 1 calc R
C39 C 0.6004(3) 0.7755(2) -0.00191(18) 0.0421(10) Uani 1 1 d .
C40 C 0.8267(3) 0.6196(3) 0.1385(2) 0.0543(12) Uani 1 1 d .
H40 H 0.8637 0.6184 0.1689 0.065 Uiso 1 1 calc R
C41 C 0.7977(3) 0.5568(2) 0.1155(2) 0.0504(12) Uani 1 1 d .
C42 C 0.8183(4) 0.5003(3) 0.1429(2) 0.0678(16) Uani 1 1 d .
H42 H 0.8460 0.5034 0.1769 0.081 Uiso 1 1 calc R
C43 C 0.7986(4) 0.4367(3) 0.1212(3) 0.0737(17) Uani 1 1 d .
H43 H 0.8156 0.3985 0.1401 0.088 Uiso 1 1 calc R
C44 C 0.7554(4) 0.4314(3) 0.0730(2) 0.0595(14) Uani 1 1 d .
H44 H 0.7417 0.3895 0.0588 0.071 Uiso 1 1 calc R
C45 C 0.7309(4) 0.4902(3) 0.0440(2) 0.0549(13) Uani 1 1 d .
H45 H 0.7018 0.4867 0.0105 0.066 Uiso 1 1 calc R
C46 C 0.7501(3) 0.5528(3) 0.06530(19) 0.0488(12) Uani 1 1 d .
C48 C 0.6979(4) 0.6217(2) 0.4263(2) 0.0538(13) Uani 1 1 d .
H48 H 0.7284 0.6237 0.4618 0.065 Uiso 1 1 d R
C49 C 0.6298(3) 0.5676(3) 0.4304(2) 0.0602(14) Uani 1 1 d .
H49A H 0.6586 0.5257 0.4388 0.072 Uiso 1 1 calc R
H49B H 0.6012 0.5628 0.3950 0.072 Uiso 1 1 calc R
C50 C 0.5612(4) 0.5811(3) 0.4737(2) 0.0687(16) Uani 1 1 d .
H50A H 0.5878 0.5795 0.5100 0.082 Uiso 1 1 calc R
H50B H 0.5163 0.5470 0.4721 0.082 Uiso 1 1 calc R
C51 C 0.5203(4) 0.6491(3) 0.4646(2) 0.0633(15) Uani 1 1 d .
H51A H 0.4882 0.6488 0.4301 0.076 Uiso 1 1 calc R
H51B H 0.4790 0.6582 0.4940 0.076 Uiso 1 1 calc R
C52 C 0.5881(4) 0.7041(3) 0.4629(2) 0.0677(15) Uani 1 1 d .
H52A H 0.5598 0.7467 0.4562 0.081 Uiso 1 1 calc R
H52B H 0.6182 0.7066 0.4980 0.081 Uiso 1 1 calc R
C53 C 0.6526(3) 0.6896(2) 0.41786(19) 0.0491(11) Uani 1 1 d .
H53 H 0.6197 0.6872 0.3833 0.059 Uiso 1 1 d R
C54 C 0.7827(4) 0.5593(3) 0.3605(2) 0.0535(12) Uani 1 1 d .
H54 H 0.7473 0.5230 0.3691 0.064 Uiso 1 1 calc R
C55 C 0.8550(4) 0.5483(3) 0.3218(2) 0.0593(14) Uani 1 1 d .
C56 C 0.8661(4) 0.4817(3) 0.3034(2) 0.0625(14) Uani 1 1 d .
H56 H 0.8272 0.4490 0.3153 0.075 Uiso 1 1 calc R
C57 C 0.9311(4) 0.4648(4) 0.2694(2) 0.0699(16) Uani 1 1 d .
H57 H 0.9389 0.4206 0.2587 0.084 Uiso 1 1 calc R
C58 C 0.9878(4) 0.5155(3) 0.2503(2) 0.0651(15) Uani 1 1 d .
H58 H 1.0317 0.5047 0.2253 0.078 Uiso 1 1 calc R
C59 C 0.9796(3) 0.5788(3) 0.2672(2) 0.0565(13) Uani 1 1 d .
H59 H 1.0187 0.6108 0.2543 0.068 Uiso 1 1 calc R
C60 C 0.9131(4) 0.5981(3) 0.3039(2) 0.0561(13) Uani 1 1 d .
C61 C 0.7254(4) 0.7979(3) 0.4303(2) 0.0617(13) Uani 1 1 d .
H61 H 0.6792 0.8081 0.4537 0.074 Uiso 1 1 calc R
C62 C 0.7874(4) 0.8482(3) 0.4202(2) 0.0553(13) Uani 1 1 d .
C63 C 0.7779(4) 0.9094(3) 0.4479(2) 0.0630(15) Uani 1 1 d .
H63 H 0.7329 0.9153 0.4732 0.076 Uiso 1 1 calc R
C64 C 0.8375(4) 0.9618(3) 0.4371(2) 0.0657(16) Uani 1 1 d .
H64 H 0.8322 1.0020 0.4560 0.079 Uiso 1 1 calc R
C65 C 0.9014(4) 0.9542(3) 0.4000(3) 0.0672(15) Uani 1 1 d .
H65 H 0.9380 0.9901 0.3924 0.081 Uiso 1 1 calc R
C66 C 0.9143(4) 0.8966(3) 0.3735(3) 0.0710(17) Uani 1 1 d .
H66 H 0.9606 0.8928 0.3488 0.085 Uiso 1 1 calc R
C67 C 0.8578(4) 0.8405(3) 0.3826(2) 0.0623(15) Uani 1 1 d .
N1 N 0.4438(2) 0.92225(18) 0.26027(14) 0.0423(8) Uani 1 1 d .
N2 N 0.5917(3) 0.98834(19) 0.25346(15) 0.0447(9) Uani 1 1 d .
N3 N 0.5605(3) 0.84537(19) 0.19619(16) 0.0506(10) Uani 1 1 d .
N4 N 0.7077(3) 0.78283(18) 0.09921(13) 0.0413(8) Uani 1 1 d .
N5 N 0.8040(2) 0.67743(18) 0.11920(14) 0.0406(8) Uani 1 1 d .
N6 N 0.6169(3) 0.65833(19) 0.12841(16) 0.0463(9) Uani 1 1 d .
N7 N 0.7649(3) 0.6156(2) 0.38339(15) 0.0471(9) Uani 1 1 d .
N8 N 0.7276(3) 0.7379(2) 0.40942(16) 0.0531(10) Uani 1 1 d .
N9 N 0.7298(3) 0.7118(2) 0.29163(16) 0.0522(10) Uani 1 1 d .
N10 N 0.4708(3) 0.7596(2) 0.34898(18) 0.0633(13) Uani 1 1 d .
N11 N 0.3602(3) 0.6694(3) 0.2050(2) 0.0727(14) Uani 1 1 d .
N12 N 0.5479(3) 0.5614(2) 0.29312(17) 0.0563(11) Uani 1 1 d .
O1 O 0.4215(2) 0.93069(15) 0.14618(12) 0.0437(7) Uani 1 1 d .
O2 O 0.5835(2) 0.98567(15) 0.13924(13) 0.0469(8) Uani 1 1 d .
O3 O 0.6336(2) 0.71653(15) 0.00845(12) 0.0477(8) Uani 1 1 d .
O4 O 0.7278(2) 0.60562(16) 0.03555(12) 0.0508(8) Uani 1 1 d .
O5 O 0.9103(2) 0.66006(18) 0.32329(16) 0.0596(9) Uani 1 1 d .
O6 O 0.8739(3) 0.78540(18) 0.35371(16) 0.0679(10) Uani 1 1 d .
O7 O 0.9054(2) 0.6871(2) 0.44546(15) 0.0679(11) Uani 1 1 d .
H7A H 0.9574 0.7005 0.4400 0.082 Uiso 1 1 d R
H7C H 0.9061 0.6459 0.4540 0.082 Uiso 1 1 d R
O8 O 0.8396(6) 0.7417(5) -0.0080(4) 0.067(3) Uani 0.40 1 d P
H8C H 0.8520 0.7805 0.0038 0.080 Uiso 0.40 1 d PR
H8E H 0.8833 0.7160 -0.0035 0.080 Uiso 0.40 1 d PR
O9 O 0.9234(6) 0.7721(5) -0.0814(4) 0.066(3) Uani 0.40 1 d P
H9C H 0.9746 0.7824 -0.0706 0.080 Uiso 0.40 1 d PR
H9D H 0.9264 0.7397 -0.1040 0.080 Uiso 0.40 1 d PR
O10 O 0.4769(6) 0.0913(5) 0.5489(4) 0.067(3) Uani 0.40 1 d P
H10C H 0.4985 0.0904 0.5167 0.080 Uiso 0.40 1 d PR
H10D H 0.4890 0.0551 0.5655 0.080 Uiso 0.40 1 d PR
O11 O 0.7626(5) 0.1409(4) 0.3946(3) 0.051(2) Uani 0.40 1 d P
H11C H 0.7600 0.1130 0.3682 0.062 Uiso 0.40 1 d PR
H11D H 0.7581 0.1803 0.3819 0.062 Uiso 0.40 1 d PR
O12 O 0.8562(6) 0.7220(5) 0.5508(4) 0.064(3) Uani 0.40 1 d P
H12A H 0.8973 0.7404 0.5327 0.077 Uiso 0.40 1 d PR
H12C H 0.8688 0.7224 0.5849 0.077 Uiso 0.40 1 d PR
O13 O 0.2742(5) 0.7037(4) 0.3213(3) 0.0490(19) Uani 0.40 1 d P
H13D H 0.3213 0.7052 0.3399 0.059 Uiso 0.40 1 d PR
H13B H 0.2855 0.6908 0.2887 0.059 Uiso 0.40 1 d PR
O14 O 0.0794(8) 0.7571(6) 0.3337(5) 0.063(3) Uani 0.30 1 d P
H14D H 0.1314 0.7426 0.3303 0.075 Uiso 0.30 1 d PR
H14C H 0.0802 0.7995 0.3359 0.075 Uiso 0.30 1 d PR
O15 O 0.0511(9) 0.6459(7) 0.4542(6) 0.075(4) Uani 0.30 1 d P
H15B H 0.0587 0.6058 0.4440 0.090 Uiso 0.30 1 d PR
H15C H 0.0884 0.6558 0.4789 0.090 Uiso 0.30 1 d PR

loop_
_atom_site_aniso_label
_atom_site_aniso_U_11
_atom_site_aniso_U_22
_atom_site_aniso_U_33
_atom_site_aniso_U_23
_atom_site_aniso_U_13
_atom_site_aniso_U_12
Fe1 0.0500(3) 0.0260(3) 0.0331(3) 0.0040(2) -0.0019(2) 0.0020(3)
Mn1 0.0523(4) 0.0289(3) 0.0327(3) -0.0046(3) -0.0060(3) -0.0009(3)
Mn2 0.0530(4) 0.0395(4) 0.0347(3) -0.0074(3) -0.0057(3) 0.0065(3)
Mn3 0.0625(5) 0.0397(4) 0.0512(4) 0.0065(4) -0.0096(3) -0.0073(4)
C1 0.062(3) 0.035(2) 0.0233(18) 0.0141(16) 0.0048(18) 0.009(2)
C2 0.040(2) 0.036(2) 0.033(2) -0.0065(17) -0.0027(17) 0.0046(18)
C3 0.053(3) 0.039(2) 0.030(2) 0.0063(18) -0.0069(18) -0.004(2)
C4 0.043(2) 0.039(2) 0.038(2) 0.0011(18) -0.0055(19) 0.001(2)
C5 0.069(3) 0.042(3) 0.029(2) 0.0020(18) 0.006(2) 0.001(2)
C6 0.039(2) 0.047(3) 0.057(3) 0.004(2) -0.007(2) 0.001(2)
C7 0.060(3) 0.041(3) 0.038(2) -0.008(2) 0.007(2) 0.011(2)
C8 0.058(3) 0.083(4) 0.058(3) -0.012(3) -0.001(3) -0.008(3)
C9 0.068(3) 0.065(3) 0.046(3) -0.011(2) -0.008(2) -0.012(3)
C10 0.069(3) 0.062(3) 0.041(3) -0.006(2) -0.002(2) 0.004(3)
C11 0.074(4) 0.063(3) 0.046(3) -0.017(3) 0.023(3) -0.001(3)
C12 0.059(3) 0.041(3) 0.053(3) -0.004(2) -0.005(2) 0.002(2)
C13 0.047(3) 0.047(3) 0.045(3) 0.005(2) 0.012(2) 0.004(2)
C14 0.057(3) 0.040(3) 0.067(3) -0.005(2) 0.001(3) -0.003(2)
C15 0.064(4) 0.055(3) 0.069(4) -0.001(3) -0.009(3) -0.007(3)
C16 0.073(4) 0.055(4) 0.093(5) -0.014(3) 0.004(3) -0.018(3)
C17 0.047(3) 0.077(4) 0.061(3) -0.025(3) -0.011(3) -0.006(3)
C18 0.064(3) 0.040(3) 0.051(3) -0.012(2) -0.013(2) 0.002(2)
C19 0.050(3) 0.028(2) 0.056(3) -0.018(2) -0.006(2) -0.0004(19)
C20 0.049(3) 0.055(3) 0.043(3) -0.011(2) -0.016(2) 0.007(2)
C21 0.059(3) 0.048(3) 0.054(3) -0.014(2) -0.010(3) 0.002(2)
C22 0.064(3) 0.068(4) 0.062(3) -0.008(3) -0.011(3) -0.016(3)
C23 0.064(3) 0.062(3) 0.057(3) 0.002(3) -0.007(3) -0.048(3)
C24 0.059(3) 0.071(4) 0.069(4) 0.006(3) 0.008(3) -0.027(3)
C25 0.070(3) 0.062(3) 0.052(3) 0.006(2) -0.006(3) -0.023(3)
C26 0.071(3) 0.036(2) 0.042(3) 0.010(2) -0.002(2) -0.010(2)
C27 0.054(3) 0.055(3) 0.031(2) 0.009(2) 0.005(2) -0.004(2)
C28 0.039(3) 0.069(3) 0.047(3) -0.005(2) -0.014(2) -0.008(2)
C29 0.039(2) 0.040(2) 0.066(3) 0.009(2) -0.015(2) -0.024(2)
C30 0.059(3) 0.054(3) 0.058(3) -0.014(2) -0.023(3) -0.015(2)
C31 0.068(3) 0.050(3) 0.056(3) 0.003(2) -0.028(3) -0.016(3)
C32 0.052(3) 0.044(3) 0.036(2) -0.0074(19) -0.0052(19) -0.008(2)
C33 0.055(3) 0.035(2) 0.040(2) -0.0038(18) 0.002(2) 0.014(2)
C34 0.037(2) 0.051(3) 0.031(2) -0.0008(19) 0.0008(17) 0.0046(19)
C35 0.069(3) 0.049(3) 0.057(3) -0.013(2) -0.013(3) 0.002(3)
C36 0.056(3) 0.048(3) 0.070(3) 0.004(3) -0.027(3) 0.005(2)
C37 0.078(4) 0.073(4) 0.048(3) -0.001(3) -0.024(3) 0.019(3)
C38 0.055(3) 0.075(4) 0.055(3) -0.014(3) -0.011(2) 0.008(3)
C39 0.051(3) 0.044(3) 0.031(2) 0.0052(19) -0.0040(19) 0.012(2)
C40 0.041(3) 0.077(4) 0.045(3) 0.003(3) -0.010(2) 0.009(2)
C41 0.054(3) 0.045(3) 0.052(3) -0.001(2) -0.007(2) 0.003(2)
C42 0.076(4) 0.063(4) 0.065(4) 0.013(3) -0.018(3) -0.004(3)
C43 0.075(4) 0.055(4) 0.092(5) 0.018(3) 0.004(3) 0.002(3)
C44 0.075(4) 0.048(3) 0.055(3) -0.010(2) 0.015(3) -0.003(3)
C45 0.072(4) 0.050(3) 0.042(3) -0.015(2) 0.004(2) 0.013(3)
C46 0.046(3) 0.062(3) 0.039(2) -0.006(2) 0.011(2) 0.012(2)
C48 0.074(4) 0.041(3) 0.047(3) 0.009(2) -0.021(2) -0.014(2)
C49 0.059(3) 0.066(4) 0.055(3) 0.024(3) -0.013(3) -0.005(3)
C50 0.071(4) 0.071(4) 0.063(3) 0.013(3) 0.001(3) -0.013(3)
C51 0.064(4) 0.072(4) 0.053(3) 0.017(3) -0.003(3) 0.002(3)
C52 0.078(4) 0.066(4) 0.059(3) 0.006(3) 0.009(3) -0.020(3)
C53 0.066(3) 0.032(2) 0.049(3) 0.010(2) -0.009(2) -0.001(2)
C54 0.060(3) 0.046(3) 0.055(3) -0.002(2) -0.005(2) -0.003(2)
C55 0.070(4) 0.050(3) 0.059(3) 0.000(3) -0.013(3) 0.008(3)
C56 0.063(3) 0.065(4) 0.060(3) 0.002(3) -0.006(3) 0.013(3)
C57 0.056(3) 0.082(4) 0.072(4) -0.002(3) -0.004(3) 0.025(3)
C58 0.067(4) 0.070(4) 0.058(3) -0.014(3) -0.010(3) 0.022(3)
C59 0.052(3) 0.054(3) 0.063(3) -0.001(3) -0.008(3) 0.007(2)
C60 0.067(3) 0.054(3) 0.048(3) 0.003(2) -0.015(3) 0.002(3)
C61 0.076(4) 0.066(3) 0.042(3) -0.005(3) -0.011(2) -0.001(3)
C62 0.065(3) 0.047(3) 0.054(3) -0.004(2) -0.012(3) -0.018(2)
C63 0.065(4) 0.058(3) 0.065(3) -0.013(3) 0.001(3) -0.025(3)
C64 0.066(3) 0.058(3) 0.073(4) -0.027(3) 0.010(3) -0.031(3)
C65 0.062(4) 0.057(4) 0.082(4) -0.001(3) -0.009(3) -0.004(3)
C66 0.066(4) 0.079(4) 0.068(4) 0.006(3) -0.011(3) -0.041(3)
C67 0.069(4) 0.063(4) 0.055(3) 0.006(3) -0.019(3) -0.017(3)
N1 0.047(2) 0.044(2) 0.0364(19) -0.0041(16) 0.0024(16) 0.0072(17)
N2 0.051(2) 0.047(2) 0.037(2) -0.0065(17) -0.0057(17) 0.0039(17)
N3 0.070(3) 0.042(2) 0.040(2) 0.0067(17) 0.016(2) 0.0168(19)
N4 0.056(2) 0.039(2) 0.0287(17) -0.0048(14) -0.0025(16) -0.0090(17)
N5 0.050(2) 0.039(2) 0.0331(18) 0.0003(15) -0.0007(15) -0.0039(16)
N6 0.047(2) 0.042(2) 0.050(2) -0.0081(18) -0.0053(18) 0.0062(17)
N7 0.057(2) 0.040(2) 0.044(2) 0.0091(17) -0.0040(17) -0.0062(18)
N8 0.068(3) 0.046(2) 0.046(2) 0.0090(18) -0.016(2) -0.007(2)
N9 0.059(2) 0.051(3) 0.047(2) 0.0165(18) -0.0089(18) -0.009(2)
N10 0.065(3) 0.075(3) 0.050(2) 0.006(2) 0.018(2) 0.031(2)
N11 0.068(3) 0.077(3) 0.074(3) 0.020(3) -0.010(2) -0.009(2)
N12 0.079(3) 0.037(2) 0.053(2) 0.0151(18) -0.017(2) -0.008(2)
O1 0.0523(19) 0.0419(17) 0.0369(16) -0.0007(13) -0.0122(13) 0.0010(14)
O2 0.057(2) 0.0397(17) 0.0438(17) 0.0004(14) -0.0150(15) -0.0152(15)
O3 0.067(2) 0.0411(19) 0.0346(16) -0.0160(13) -0.0135(14) 0.0062(15)
O4 0.075(2) 0.0447(19) 0.0327(15) -0.0075(13) 0.0005(15) 0.0067(17)
O5 0.050(2) 0.055(2) 0.074(2) 0.0103(18) -0.0018(17) -0.0045(16)
O6 0.089(3) 0.047(2) 0.068(2) -0.0154(18) 0.007(2) -0.0126(19)
O7 0.065(2) 0.070(3) 0.069(2) -0.002(2) -0.0480(19) -0.009(2)
O8 0.057(5) 0.074(6) 0.069(6) -0.036(5) -0.028(5) 0.027(5)
O9 0.060(6) 0.074(6) 0.065(6) 0.022(5) 0.012(4) -0.013(5)
O10 0.061(6) 0.073(6) 0.067(6) -0.031(5) 0.023(5) 0.021(5)
O11 0.069(6) 0.046(5) 0.039(4) -0.018(4) -0.007(4) 0.003(4)
O12 0.069(6) 0.064(6) 0.059(5) 0.010(4) 0.030(4) 0.040(5)
O13 0.062(5) 0.050(5) 0.036(4) 0.001(4) -0.015(3) 0.003(4)
O14 0.055(7) 0.061(8) 0.072(8) 0.014(6) 0.002(6) 0.005(6)
O15 0.077(9) 0.075(9) 0.073(9) 0.017(7) -0.020(7) -0.016(7)

loop_
_atom_type_symbol
_atom_type_description
_atom_type_scat_dispersion_real
_atom_type_scat_dispersion_imag
_atom_type_scat_source
C C 0.0033 0.0016 'International Tables Vol C Tables 4.2.6.8 and 6.1.1.4'
H H 0.0000 0.0000 'International Tables Vol C Tables 4.2.6.8 and 6.1.1.4'
N N 0.0061 0.0033 'International Tables Vol C Tables 4.2.6.8 and 6.1.1.4'
O O 0.0106 0.0060 'International Tables Vol C Tables 4.2.6.8 and 6.1.1.4'
Mn Mn 0.3368 0.7283 'International Tables Vol C Tables 4.2.6.8 and 6.1.1.4'
Fe Fe 0.3463 0.8444 'International Tables Vol C Tables 4.2.6.8 and 6.1.1.4'

loop_
_geom_angle_atom_site_label_1
_geom_angle_atom_site_label_2
_geom_angle_atom_site_label_3
_geom_angle
_geom_angle_site_symmetry_1
_geom_angle_site_symmetry_3
C2 Fe1 C3 92.47(18) . .
C2 Fe1 C4 93.61(19) . .
C3 Fe1 C4 85.62(18) . .
C2 Fe1 C5 175.78(19) . .
C3 Fe1 C5 89.3(2) . .
C4 Fe1 C5 90.33(19) . .
C2 Fe1 C1 86.13(18) . .
C3 Fe1 C1 90.84(19) . .
C4 Fe1 C1 176.4(2) . .
C5 Fe1 C1 90.02(18) . .
C2 Fe1 C6 89.1(2) . .
C3 Fe1 C6 171.8(2) . .
C4 Fe1 C6 86.2(2) . .
C5 Fe1 C6 89.7(2) . .
C1 Fe1 C6 97.3(2) . .
O1 Mn1 O2 92.66(13) . .
O1 Mn1 N1 92.99(15) . .
O2 Mn1 N1 171.48(14) . .
O1 Mn1 N2 175.09(15) . .
O2 Mn1 N2 91.81(14) . .
N1 Mn1 N2 82.80(16) . .
O1 Mn1 N12 94.49(14) . 3_655
O2 Mn1 N12 92.91(16) . 3_655
N1 Mn1 N12 93.00(16) . 3_655
N2 Mn1 N12 83.25(15) . 3_655
O1 Mn1 N3 87.72(14) . .
O2 Mn1 N3 94.17(14) . .
N1 Mn1 N3 79.69(14) . .
N2 Mn1 N3 93.98(15) . .
N12 Mn1 N3 172.47(14) 3_655 .
O3 Mn2 O4 93.43(13) . .
O3 Mn2 N5 172.45(14) . .
O4 Mn2 N5 91.51(15) . .
O3 Mn2 N4 92.57(14) . .
O4 Mn2 N4 173.91(15) . .
N5 Mn2 N4 82.41(15) . .
O3 Mn2 N6 99.01(14) . .
O4 Mn2 N6 93.22(14) . .
N5 Mn2 N6 86.41(14) . .
N4 Mn2 N6 86.87(14) . .
O6 Mn3 O5 91.40(16) . .
O6 Mn3 N8 93.41(17) . .
O5 Mn3 N8 174.76(16) . .
O6 Mn3 N7 173.70(16) . .
O5 Mn3 N7 92.90(16) . .
N8 Mn3 N7 82.14(17) . .
O6 Mn3 N9 94.89(16) . .
O5 Mn3 N9 94.59(16) . .
N8 Mn3 N9 87.08(16) . .
N7 Mn3 N9 89.36(15) . .
O6 Mn3 O7 89.64(16) . .
O5 Mn3 O7 89.68(15) . .
N8 Mn3 O7 88.27(15) . .
N7 Mn3 O7 85.78(15) . .
N9 Mn3 O7 173.69(14) . .
N3 C1 Fe1 175.9(4) . .
N6 C2 Fe1 175.0(3) . .
N9 C3 Fe1 175.6(3) . .
N12 C4 Fe1 179.1(4) . .
N10 C5 Fe1 178.1(4) . .
N11 C6 Fe1 178.7(4) . .
N2 C7 C8 117.2(4) . .
N2 C7 C12 106.9(3) . .
C8 C7 C12 112.5(4) . .
N2 C7 H7 106.5 . .
C8 C7 H7 106.6 . .
C12 C7 H7 106.6 . .
C7 C8 C9 109.6(4) . .
C7 C8 H8A 109.8 . .
C9 C8 H8A 109.8 . .
C7 C8 H8B 109.8 . .
C9 C8 H8B 109.8 . .
H8A C8 H8B 108.2 . .
C10 C9 C8 112.6(4) . .
C10 C9 H9A 109.1 . .
C8 C9 H9A 109.1 . .
C10 C9 H9B 109.1 . .
C8 C9 H9B 109.1 . .
H9A C9 H9B 107.8 . .
C9 C10 C11 110.4(5) . .
C9 C10 H10A 109.6 . .
C11 C10 H10A 109.6 . .
C9 C10 H10B 109.6 . .
C11 C10 H10B 109.6 . .
H10A C10 H10B 108.1 . .
C12 C11 C10 111.0(5) . .
C12 C11 H11A 109.4 . .
C10 C11 H11A 109.4 . .
C12 C11 H11B 109.4 . .
C10 C11 H11B 109.4 . .
H11A C11 H11B 108.0 . .
N1 C12 C11 116.3(4) . .
N1 C12 C7 108.6(4) . .
C11 C12 C7 109.5(4) . .
N1 C12 H12 107.3 . .
C11 C12 H12 107.5 . .
C7 C12 H12 107.2 . .
N1 C13 C14 126.6(4) . .
N1 C13 H13 116.7 . .
C14 C13 H13 116.7 . .
C15 C14 C13 117.4(5) . .
C15 C14 C19 118.8(5) . .
C13 C14 C19 123.8(4) . .
C16 C15 C14 120.5(5) . .
C16 C15 H15 119.7 . .
C14 C15 H15 119.7 . .
C17 C16 C15 119.7(5) . .
C17 C16 H16 120.1 . .
C15 C16 H16 120.1 . .
C16 C17 C18 119.9(5) . .
C16 C17 H17 120.0 . .
C18 C17 H17 120.0 . .
C17 C18 C19 122.2(5) . .
C17 C18 H18 118.9 . .
C19 C18 H18 118.9 . .
O1 C19 C18 118.5(4) . .
O1 C19 C14 122.6(4) . .
C18 C19 C14 118.8(5) . .
N2 C20 C21 126.4(4) . .
N2 C20 H20 116.8 . .
C21 C20 H20 116.8 . .
C22 C21 C26 120.2(5) . .
C22 C21 C20 118.8(5) . .
C26 C21 C20 120.8(5) . .
C23 C22 C21 122.8(5) . .
C23 C22 H22 118.6 . .
C21 C22 H22 118.6 . .
C22 C23 C24 116.6(5) . .
C22 C23 H23 121.7 . .
C24 C23 H23 121.7 . .
C25 C24 C23 122.7(5) . .
C25 C24 H24 118.7 . .
C23 C24 H24 118.7 . .
C24 C25 C26 122.2(5) . .
C24 C25 H25 118.9 . .
C26 C25 H25 118.9 . .
O2 C26 C21 124.7(4) . .
O2 C26 C25 119.9(4) . .
C21 C26 C25 115.3(5) . .
C32 C27 N5 106.7(3) . .
C32 C27 C28 113.4(4) . .
N5 C27 C28 115.5(4) . .
C32 C27 H27 107.0 . .
N5 C27 H27 106.8 . .
C28 C27 H27 106.9 . .
C29 C28 C27 107.2(4) . .
C29 C28 H28A 110.3 . .
C27 C28 H28A 110.3 . .
C29 C28 H28B 110.3 . .
C27 C28 H28B 110.3 . .
H28A C28 H28B 108.5 . .
C28 C29 C30 114.6(4) . .
C28 C29 H29A 108.6 . .
C30 C29 H29A 108.6 . .
C28 C29 H29B 108.6 . .
C30 C29 H29B 108.6 . .
H29A C29 H29B 107.6 . .
C31 C30 C29 110.9(4) . .
C31 C30 H30A 109.5 . .
C29 C30 H30A 109.5 . .
C31 C30 H30B 109.5 . .
C29 C30 H30B 109.5 . .
H30A C30 H30B 108.0 . .
C32 C31 C30 109.0(4) . .
C32 C31 H31A 109.9 . .
C30 C31 H31A 109.9 . .
C32 C31 H31B 109.9 . .
C30 C31 H31B 109.9 . .
H31A C31 H31B 108.3 . .
C27 C32 N4 107.1(3) . .
C27 C32 C31 113.1(4) . .
N4 C32 C31 113.6(4) . .
C27 C32 H32 107.5 . .
N4 C32 H32 107.4 . .
C31 C32 H32 107.8 . .
N4 C33 C34 125.1(4) . .
N4 C33 H33 117.4 . .
C34 C33 H33 117.4 . .
C35 C34 C39 118.4(4) . .
C35 C34 C33 117.5(4) . .
C39 C34 C33 123.9(4) . .
C36 C35 C34 122.7(5) . .
C36 C35 H35 118.6 . .
C34 C35 H35 118.6 . .
C37 C36 C35 119.6(5) . .
C37 C36 H36 120.2 . .
C35 C36 H36 120.2 . .
C36 C37 C38 120.7(5) . .
C36 C37 H37 119.6 . .
C38 C37 H37 119.6 . .
C39 C38 C37 119.7(5) . .
C39 C38 H38 120.1 . .
C37 C38 H38 120.1 . .
O3 C39 C38 118.2(4) . .
O3 C39 C34 123.1(4) . .
C38 C39 C34 118.5(4) . .
N5 C40 C41 123.8(4) . .
N5 C40 H40 118.1 . .
C41 C40 H40 118.1 . .
C42 C41 C46 119.7(5) . .
C42 C41 C40 117.8(5) . .
C46 C41 C40 122.5(4) . .
C41 C42 C43 121.5(5) . .
C41 C42 H42 119.3 . .
C43 C42 H42 119.3 . .
C44 C43 C42 120.1(6) . .
C44 C43 H43 120.0 . .
C42 C43 H43 120.0 . .
C43 C44 C45 119.5(5) . .
C43 C44 H44 120.2 . .
C45 C44 H44 120.2 . .
C46 C45 C44 120.5(5) . .
C46 C45 H45 119.7 . .
C44 C45 H45 119.7 . .
O4 C46 C45 117.6(4) . .
O4 C46 C41 123.7(4) . .
C45 C46 C41 118.6(5) . .
N7 C48 C49 118.0(4) . .
N7 C48 C53 107.1(3) . .
C49 C48 C53 109.5(4) . .
N7 C48 H48 107.3 . .
C49 C48 H48 107.3 . .
C53 C48 H48 107.1 . .
C48 C49 C50 113.4(5) . .
C48 C49 H49A 108.9 . .
C50 C49 H49A 108.9 . .
C48 C49 H49B 108.9 . .
C50 C49 H49B 108.9 . .
H49A C49 H49B 107.7 . .
C49 C50 C51 110.2(5) . .
C49 C50 H50A 109.6 . .
C51 C50 H50A 109.6 . .
C49 C50 H50B 109.6 . .
C51 C50 H50B 109.6 . .
H50A C50 H50B 108.1 . .
C52 C51 C50 112.1(5) . .
C52 C51 H51A 109.2 . .
C50 C51 H51A 109.2 . .
C52 C51 H51B 109.2 . .
C50 C51 H51B 109.2 . .
H51A C51 H51B 107.9 . .
C53 C52 C51 109.2(5) . .
C53 C52 H52A 109.8 . .
C51 C52 H52A 109.8 . .
C53 C52 H52B 109.8 . .
C51 C52 H52B 109.8 . .
H52A C52 H52B 108.3 . .
C52 C53 N8 118.2(4) . .
C52 C53 C48 111.6(4) . .
N8 C53 C48 104.0(4) . .
C52 C53 H53 107.4 . .
N8 C53 H53 107.7 . .
C48 C53 H53 107.5 . .
N7 C54 C55 124.6(5) . .
N7 C54 H54 117.7 . .
C55 C54 H54 117.7 . .
C60 C55 C56 119.8(5) . .
C60 C55 C54 124.6(5) . .
C56 C55 C54 115.6(5) . .
C57 C56 C55 121.5(6) . .
C57 C56 H56 119.3 . .
C55 C56 H56 119.3 . .
C56 C57 C58 118.5(6) . .
C56 C57 H57 120.8 . .
C58 C57 H57 120.8 . .
C59 C58 C57 121.5(6) . .
C59 C58 H58 119.2 . .
C57 C58 H58 119.2 . .
C58 C59 C60 121.5(6) . .
C58 C59 H59 119.3 . .
C60 C59 H59 119.3 . .
O5 C60 C55 122.3(5) . .
O5 C60 C59 120.3(5) . .
C55 C60 C59 117.3(5) . .
N8 C61 C62 125.2(5) . .
N8 C61 H61 117.4 . .
C62 C61 H61 117.4 . .
C61 C62 C63 118.2(5) . .
C61 C62 C67 123.1(5) . .
C63 C62 C67 118.7(5) . .
C62 C63 C64 119.5(5) . .
C62 C63 H63 120.2 . .
C64 C63 H63 120.2 . .
C65 C64 C63 120.7(5) . .
C65 C64 H64 119.7 . .
C63 C64 H64 119.7 . .
C66 C65 C64 122.1(6) . .
C66 C65 H65 119.0 . .
C64 C65 H65 119.0 . .
C65 C66 C67 120.9(6) . .
C65 C66 H66 119.5 . .
C67 C66 H66 119.5 . .
O6 C67 C62 124.7(5) . .
O6 C67 C66 117.3(5) . .
C62 C67 C66 118.1(5) . .
C13 N1 C12 121.6(3) . .
C13 N1 Mn1 124.1(2) . .
C12 N1 Mn1 113.0(2) . .
C20 N2 C7 121.8(3) . .
C20 N2 Mn1 125.8(2) . .
C7 N2 Mn1 112.0(2) . .
C1 N3 Mn1 148.3(3) . .
C33 N4 C32 122.8(3) . .
C33 N4 Mn2 124.9(2) . .
C32 N4 Mn2 111.9(2) . .
C40 N5 C27 123.3(3) . .
C40 N5 Mn2 124.8(2) . .
C27 N5 Mn2 111.6(2) . .
C2 N6 Mn2 143.0(3) . .
C54 N7 C48 121.9(3) . .
C54 N7 Mn3 124.4(3) . .
C48 N7 Mn3 113.6(2) . .
C61 N8 C53 121.1(3) . .
C61 N8 Mn3 125.3(3) . .
C53 N8 Mn3 113.6(2) . .
C3 N9 Mn3 152.9(3) . .
C4 N12 Mn1 151.6(3) . 3_645
C19 O1 Mn1 129.3(2) . .
C26 O2 Mn1 129.6(2) . .
C39 O3 Mn2 128.7(2) . .
C46 O4 Mn2 124.7(2) . .
C60 O5 Mn3 129.0(2) . .
C67 O6 Mn3 126.5(3) . .
Mn3 O7 H7A 109.4 . .
Mn3 O7 H7C 109.4 . .
H7A O7 H7C 109.5 . .
H8C O8 H8E 109.5 . .
H9C O9 H9D 109.5 . .
H10C O10 H10D 109.5 . .
H11C O11 H11D 109.5 . .
H12A O12 H12C 109.5 . .
H13D O13 H13B 109.5 . .
H14D O14 H14C 109.5 . .
H15B O15 H15C 109.5 . .

loop_
_geom_bond_atom_site_label_1
_geom_bond_atom_site_label_2
_geom_bond_distance
_geom_bond_site_symmetry_2
Fe1 C2 1.923(4) .
Fe1 C3 1.924(4) .
Fe1 C4 1.931(4) .
Fe1 C5 1.932(4) .
Fe1 C1 1.932(4) .
Fe1 C6 1.942(5) .
Mn1 O1 1.874(3) .
Mn1 O2 1.878(3) .
Mn1 N1 1.981(4) .
Mn1 N2 1.988(4) .
Mn1 N12 2.251(4) 3_655
Mn1 N3 2.398(4) .
Mn2 O3 1.872(3) .
Mn2 O4 1.875(3) .
Mn2 N5 1.960(4) .
Mn2 N4 2.014(3) .
Mn2 N6 2.255(4) .
Mn3 O6 1.866(4) .
Mn3 O5 1.872(4) .
Mn3 N8 1.953(5) .
Mn3 N7 1.994(4) .
Mn3 N9 2.256(4) .
Mn3 O7 2.376(3) .
C1 N3 1.159(4) .
C2 N6 1.176(4) .
C3 N9 1.139(4) .
C4 N12 1.145(4) .
C5 N10 1.127(4) .
C6 N11 1.109(5) .
C7 N2 1.459(4) .
C7 C8 1.495(7) .
C7 C12 1.523(7) .
C7 H7 0.9800 .
C8 C9 1.558(7) .
C8 H8A 0.9700 .
C8 H8B 0.9700 .
C9 C10 1.464(7) .
C9 H9A 0.9700 .
C9 H9B 0.9700 .
C10 C11 1.557(7) .
C10 H10A 0.9700 .
C10 H10B 0.9700 .
C11 C12 1.486(7) .
C11 H11A 0.9700 .
C11 H11B 0.9700 .
C12 N1 1.461(5) .
C12 H12 0.9800 .
C13 N1 1.276(5) .
C13 C14 1.418(7) .
C13 H13 0.9300 .
C14 C15 1.408(7) .
C14 C19 1.419(7) .
C15 C16 1.404(8) .
C15 H15 0.9300 .
C16 C17 1.378(8) .
C16 H16 0.9300 .
C17 C18 1.381(7) .
C17 H17 0.9300 .
C18 C19 1.383(6) .
C18 H18 0.9300 .
C19 O1 1.311(5) .
C20 N2 1.259(5) .
C20 C21 1.471(7) .
C20 H20 0.9300 .
C21 C22 1.380(7) .
C21 C26 1.409(7) .
C22 C23 1.336(7) .
C22 H22 0.9300 .
C23 C24 1.409(7) .
C23 H23 0.9300 .
C24 C25 1.303(7) .
C24 H24 0.9300 .
C25 C26 1.417(7) .
C25 H25 0.9300 .
C26 O2 1.308(5) .
C27 C32 1.475(5) .
C27 N5 1.504(5) .
C27 C28 1.541(6) .
C27 H27 0.9800 .
C28 C29 1.495(7) .
C28 H28A 0.9700 .
C28 H28B 0.9700 .
C29 C30 1.538(7) .
C29 H29A 0.9700 .
C29 H29B 0.9700 .
C30 C31 1.535(5) .
C30 H30A 0.9700 .
C30 H30B 0.9700 .
C31 C32 1.507(7) .
C31 H31A 0.9700 .
C31 H31B 0.9700 .
C32 N4 1.497(4) .
C32 H32 0.9800 .
C33 N4 1.264(4) .
C33 C34 1.438(6) .
C33 H33 0.9300 .
C34 C35 1.410(7) .
C34 C39 1.414(6) .
C35 C36 1.352(7) .
C35 H35 0.9300 .
C36 C37 1.337(8) .
C36 H36 0.9300 .
C37 C38 1.447(8) .
C37 H37 0.9300 .
C38 C39 1.382(7) .
C38 H38 0.9300 .
C39 O3 1.309(4) .
C40 N5 1.297(5) .
C40 C41 1.445(7) .
C40 H40 0.9300 .
C41 C42 1.350(7) .
C41 C46 1.421(7) .
C42 C43 1.410(8) .
C42 H42 0.9300 .
C43 C44 1.347(8) .
C43 H43 0.9300 .
C44 C45 1.423(8) .
C44 H44 0.9300 .
C45 C46 1.388(7) .
C45 H45 0.9300 .
C46 O4 1.325(5) .
C48 N7 1.466(6) .
C48 C49 1.506(7) .
C48 C53 1.540(7) .
C48 H48 0.9800 .
C49 C50 1.509(8) .
C49 H49A 0.9700 .
C49 H49B 0.9700 .
C50 C51 1.515(8) .
C50 H50A 0.9700 .
C50 H50B 0.9700 .
C51 C52 1.512(8) .
C51 H51A 0.9700 .
C51 H51B 0.9700 .
C52 C53 1.501(7) .
C52 H52A 0.9700 .
C52 H52B 0.9700 .
C53 N8 1.513(5) .
C53 H53 0.9800 .
C54 N7 1.286(5) .
C54 C55 1.467(8) .
C54 H54 0.9300 .
C55 C60 1.402(8) .
C55 C56 1.417(8) .
C56 C57 1.334(8) .
C56 H56 0.9300 .
C57 C58 1.414(9) .
C57 H57 0.9300 .
C58 C59 1.339(7) .
C58 H58 0.9300 .
C59 C60 1.406(7) .
C59 H59 0.9300 .
C60 O5 1.328(5) .
C61 N8 1.305(6) .
C61 C62 1.404(8) .
C61 H61 0.9300 .
C62 C63 1.405(7) .
C62 C67 1.421(8) .
C63 C64 1.414(7) .
C63 H63 0.9300 .
C64 C65 1.338(8) .
C64 H64 0.9300 .
C65 C66 1.335(9) .
C65 H65 0.9300 .
C66 C67 1.434(7) .
C66 H66 0.9300 .
C67 O6 1.330(6) .
N12 Mn1 2.251(4) 3_645
O7 H7A 0.8499 .
O7 H7C 0.8500 .
O8 H8C 0.8501 .
O8 H8E 0.8499 .
O9 H9C 0.8499 .
O9 H9D 0.8500 .
O10 H10C 0.8502 .
O10 H10D 0.8499 .
O11 H11C 0.8500 .
O11 H11D 0.8500 .
O12 H12A 0.8501 .
O12 H12C 0.8499 .
O13 H13D 0.8500 .
O13 H13B 0.8500 .
O14 H14D 0.8499 .
O14 H14C 0.8499 .
O15 H15B 0.8500 .
O15 H15C 0.8500 .

loop_
_geom_hbond_atom_site_label_D
_geom_hbond_atom_site_label_H
_geom_hbond_atom_site_label_A
_geom_hbond_distance_DH
_geom_hbond_distance_HA
_geom_hbond_distance_DA
_geom_hbond_angle_DHA
_geom_hbond_site_symmetry_A
O7 H7A O15 0.85 1.83 2.384(15) 120.8 1_655
O12 H12C N10 0.85 2.27 3.021(11) 147.8 4_566
O13 H13D N10 0.85 2.54 3.276(9) 145.4 .
O13 H13B N11 0.85 2.37 3.189(10) 162.0 .
O14 H14D O13 0.85 2.33 3.177(15) 179.5 .
